data_7131677
loop_
_publ_author_name
'Hashimoto, Taito'
'Oketani, Ryusei'
'Inoue, Asato'
'Okubo, Kohei'
'Oka, Kouki'
'Tohnai, Norimitsu'
'Kamiya, Kazuhide'
'Nakanishi, Shuji'
'Hisaki, Ichiro'

_publ_section_title
;
 Statically and dynamically flexible hydrogen-bonded frameworks based on
 4,5,9,10-tetrakis(4-carboxyphenyl)pyrene.
;
_journal_issue 47
_journal_name_full 'Chemical communications (Cambridge, England)'
_journal_page_first 7224
_journal_page_last 7227
_journal_paper_doi 10.1039/d3cc01877f
_journal_volume 59
_journal_year 2023
_chemical_formula_moiety 'C44 H26 O8, 3(C8 H11 N)'
_chemical_formula_sum 'C68 H59 N3 O8'
_chemical_formula_weight 1046.18
_chemical_name_systematic CP-Py-2-DMAni
_space_group_crystal_system monoclinic
_space_group_IT_number 14
_space_group_name_Hall '-P 2ybc'
_space_group_name_H-M_alt 'P 1 21/c 1'
_atom_sites_solution_hydrogens geom
_atom_sites_solution_primary dual
_audit_creation_date 2022-10-31
_audit_creation_method
;
Olex2 1.5
(compiled 2022.04.07 svn.rca3783a0 for OlexSys, GUI svn.r6498)
;
_audit_update_record
;
2023-04-12 deposited with the CCDC.	2023-05-18 downloaded from the CCDC.
;
_cell_angle_alpha 90
_cell_angle_beta 94.080(6)
_cell_angle_gamma 90
_cell_formula_units_Z 2
_cell_length_a 7.4693(4)
_cell_length_b 14.233(2)
_cell_length_c 24.1720(16)
_cell_measurement_reflns_used 6649
_cell_measurement_temperature 100
_cell_measurement_theta_max 31.6360
_cell_measurement_theta_min 1.8820
_cell_volume 2563.2(4)
_computing_cell_refinement 'CrysAlisPro 1.171.41.95a (Rigaku OD, 2021)'
_computing_data_collection 'CrysAlisPro 1.171.41.95a (Rigaku OD, 2021)'
_computing_data_reduction 'CrysAlisPro 1.171.41.95a (Rigaku OD, 2021)'
_computing_molecular_graphics 'Olex2 1.5 (Dolomanov et al., 2009)'
_computing_publication_material 'Olex2 1.5 (Dolomanov et al., 2009)'
_computing_structure_refinement 'SHELXL 2018/3 (Sheldrick, 2015)'
_computing_structure_solution 'SHELXT 2018/2 (Sheldrick, 2018)'
_diffrn_ambient_temperature 100
_diffrn_detector 'Hybrid Pixel Array Detector'
_diffrn_detector_area_resol_mean 13.3333
_diffrn_measured_fraction_theta_full 1.000
_diffrn_measured_fraction_theta_max 0.901
_diffrn_measurement_details
;
List of Runs (angles in degrees, time in seconds):

  # Type    Start    End  Width  t~exp~   \w     \q     \k     \f   Frames
#--------------------------------------------------------------------------
  1  \w    -90.00  90.00   1.00    2.00    --   25.00  45.00   0.00  180
  2  \w    -90.00  90.00   1.00    2.00    --   25.00  45.00  90.00  180
  3  \w    -90.00  90.00   1.00    2.00    --   25.00  45.00 180.00  180
  4  \w    -90.00  90.00   1.00    2.00    --   25.00  45.00 270.00  180
;
_diffrn_measurement_device 'abstract diffractometer'
_diffrn_measurement_device_type 'esperanto-CrysAlisPro-abstract goniometer imported esperanto images'
_diffrn_measurement_method '\w scans'
_diffrn_orient_matrix_type 'CrysAlisPro convention (1999,Acta A55,543-557)'
_diffrn_orient_matrix_UB_11 -0.0334131000
_diffrn_orient_matrix_UB_12 -0.0043664000
_diffrn_orient_matrix_UB_13 0.0310946000
_diffrn_orient_matrix_UB_21 0.0245647000
_diffrn_orient_matrix_UB_22 -0.0554341000
_diffrn_orient_matrix_UB_23 0.0005372000
_diffrn_orient_matrix_UB_31 0.1007549000
_diffrn_orient_matrix_UB_32 0.0123015000
_diffrn_orient_matrix_UB_33 0.0127845000
_diffrn_radiation_monochromator synchrotron
_diffrn_radiation_probe x-ray
_diffrn_radiation_type synchrotron
_diffrn_radiation_wavelength 0.811
_diffrn_reflns_av_R_equivalents 0.0679
_diffrn_reflns_av_unetI/netI 0.0670
_diffrn_reflns_Laue_measured_fraction_full 1.000
_diffrn_reflns_Laue_measured_fraction_max 0.901
_diffrn_reflns_limit_h_max 9
_diffrn_reflns_limit_h_min -10
_diffrn_reflns_limit_k_max 18
_diffrn_reflns_limit_k_min -18
_diffrn_reflns_limit_l_max 31
_diffrn_reflns_limit_l_min -31
_diffrn_reflns_number 32342
_diffrn_reflns_point_group_measured_fraction_full 1.000
_diffrn_reflns_point_group_measured_fraction_max 0.901
_diffrn_reflns_theta_full 29.117
_diffrn_reflns_theta_max 33.848
_diffrn_reflns_theta_min 1.896
_diffrn_source synchrotron
_exptl_absorpt_coefficient_mu 0.120
_exptl_absorpt_correction_T_max 1.00000
_exptl_absorpt_correction_T_min 0.65956
_exptl_absorpt_correction_type multi-scan
_exptl_absorpt_process_details
;
CrysAlisPro 1.171.41.95a (Rigaku Oxford Diffraction, 2021)
Empirical absorption correction using spherical harmonics,
implemented in SCALE3 ABSPACK scaling algorithm.
;
_exptl_crystal_colour colourless
_exptl_crystal_colour_primary colourless
_exptl_crystal_density_diffrn 1.356
_exptl_crystal_description plate
_exptl_crystal_F_000 1104
_exptl_crystal_recrystallization_method 'obtained by desolvation-triggered structural transformation'
_exptl_crystal_size_max 0.12
_exptl_crystal_size_mid 0.09
_exptl_crystal_size_min 0.03
_refine_diff_density_max 0.238
_refine_diff_density_min -0.549
_refine_diff_density_rms 0.074
_refine_ls_extinction_method none
_refine_ls_goodness_of_fit_ref 1.255
_refine_ls_hydrogen_treatment constr
_refine_ls_matrix_type full
_refine_ls_number_parameters 373
_refine_ls_number_reflns 6267
_refine_ls_number_restraints 150
_refine_ls_restrained_S_all 1.273
_refine_ls_R_factor_all 0.2104
_refine_ls_R_factor_gt 0.1210
_refine_ls_shift/su_max 0.000
_refine_ls_shift/su_mean 0.000
_refine_ls_structure_factor_coef Fsqd
_refine_ls_weighting_details 'w=1/[\s^2^(Fo^2^)+(0.2000P)^2^] where P=(Fo^2^+2Fc^2^)/3'
_refine_ls_weighting_scheme calc
_refine_ls_wR_factor_gt 0.3631
_refine_ls_wR_factor_ref 0.4120
_reflns_Friedel_coverage 0.000
_reflns_number_gt 2802
_reflns_number_total 6267
_reflns_threshold_expression 'I > 2\s(I)'
_cod_data_source_file d3cc01877f2.cif
_cod_data_source_block CP-Py-2-DMAni
_cod_depositor_comments 'Adding full bibliography for 7131672--7131678.cif.'
_cod_database_code 7131677
_shelx_shelxl_version_number 2018/3
_chemical_oxdiff_formula 'C11 H10 N O'
_shelx_space_group_comment
;
The symmetry employed for this shelxl refinement is uniquely defined
by the following loop, which should always be used as a source of
symmetry information in preference to the above space-group names.
They are only intended as comments.
;
_shelx_estimated_absorpt_t_max 0.996
_shelx_estimated_absorpt_t_min 0.986
_olex2_refinement_description
;
1. Fixed Uiso
 At 1.2 times of:
  All C(H) groups
 At 1.5 times of:
  All C(H,H,H) groups, All O(H) groups
2. Restrained distances
 N2-C38 = N2-C37 = N1-C30 = N1-C29
 1.46 with sigma of 0.02
 C30-C29
 2.495 with sigma of 0.02
 N2-C31 = N1-C23
 1.396 with sigma of 0.02
 C38-C37
 2.495 with sigma of 0.02
 C31-C38 \\sim C31-C37 \\sim C23-C29 \\sim C23-C30
 with sigma of 0.04
 C28-N1 \\sim C24-N1 \\sim C36-N2 \\sim C32-N2
 with sigma of 0.04
 O1-C15 \\sim O3-C22
 with sigma of 0.02
 O4-C22 \\sim O2-C15
 with sigma of 0.02
3. Restrained planarity
 N1, C23, C28, C27, C26, C25, C24
 with sigma of 0.1
 N1, C29, C30, C23
 with sigma of 0.1
4. Rigid bond restraints
 C29, C24, C25, C23, N1, C26, C28, C30, C27
 with sigma for 1-2 distances of 0.01 and sigma for 1-3 distances of 0.01
 C37, N2
 with sigma for 1-2 distances of 0.01 and sigma for 1-3 distances of 0.01
5. Uiso/Uaniso restraints and constraints
N2 \\sim C38 \\sim C37 \\sim C36 \\sim C31 \\sim C32 \\sim C33 \\sim C34 \\sim
C35: within 1.7A with sigma of 0.04 and sigma for terminal atoms of 0.08 within
1.7A
C38 \\sim N2 \\sim C37: within 1.7A with sigma of 0.02 and sigma for terminal
atoms of 0.04 within 1.7A
C23 \\sim C28 \\sim C27 \\sim C26 \\sim C25 \\sim C24: within 1.7A with sigma
of 0.04 and sigma for terminal atoms of 0.08 within 1.7A
C36 \\sim C31 \\sim C32 \\sim C33 \\sim C34 \\sim C35: within 1.7A with sigma
of 0.04 and sigma for terminal atoms of 0.08 within 1.7A
C27 \\sim C26 \\sim C25 \\sim C24 \\sim C28 \\sim C23: within 1.7A with sigma
of 0.04 and sigma for terminal atoms of 0.08 within 1.7A
C27 \\sim C26 \\sim C25 \\sim C24 \\sim C23 \\sim C28: within 1.7A with sigma
of 0.02 and sigma for terminal atoms of 0.04 within 1.7A
C34 \\sim C33 \\sim C32 \\sim C31 \\sim C36 \\sim C35: within 1.7A with sigma
of 0.02 and sigma for terminal atoms of 0.04 within 1.7A
C29 \\sim N1 \\sim C30: within 1.7A with sigma of 0.02 and sigma for terminal
atoms of 0.04 within 1.7A
6. Others
 Fixed Sof: C24(0.5) H24(0.5) C25(0.5) H25(0.5) C26(0.5) H26(0.5) C27(0.5)
 H27(0.5) C28(0.5) H28(0.5) C23(0.5) N1(0.5) C29(0.5) H29A(0.5) H29B(0.5)
 H29C(0.5) C30(0.5) H30A(0.5) H30B(0.5) H30C(0.5)
7.a Me refined with riding coordinates:
 C38(H38A,H38B,H38C), C37(H37A,H37B,H37C), C29(H29A,H29B,H29C), C30(H30A,H30B,
 H30C)
7.b Aromatic/amide H refined with riding coordinates:
 C3(H3), C1(H1), C2(H2A), C10(H10), C14(H14), C17(H17), C11(H11), C21(H21),
 C20(H20), C13(H13), C18(H18), C24(H24), C25(H25), C26(H26), C27(H27), C28(H28),
  C32(H32), C33(H33), C34(H34), C35(H35), C36(H36)
7.c Fitted hexagon refined as free rotating group:
 C24(C25,C26,C27,C28,C23), C32(C33,C34,C35,C36,C31)
7.d Tetrahedral OH refined with riding coordinates:
 O2(H2), O4(H4)
;
_olex2_submission_original_sample_id CP-Py-DMA-Form2
_olex2_submission_special_instructions 'No special instructions were received'
_oxdiff_exptl_absorpt_empirical_details
;
Empirical correction (ABSPACK) includes:
- Absorption correction using spherical harmonics
- Frame scaling
- Detector area scaling
;
_oxdiff_exptl_absorpt_empirical_full_max 1.882
_oxdiff_exptl_absorpt_empirical_full_min 0.675

loop_
_space_group_symop_operation_xyz
'x, y, z'
'-x, y+1/2, -z+1/2'
'-x, -y, -z'
'x, -y-1/2, z-1/2'

loop_
_atom_site_label
_atom_site_type_symbol
_atom_site_fract_x
_atom_site_fract_y
_atom_site_fract_z
_atom_site_U_iso_or_equiv
_atom_site_adp_type
_atom_site_occupancy
_atom_site_site_symmetry_order
_atom_site_calc_flag
_atom_site_refinement_flags_posn
_atom_site_refinement_flags_adp
_atom_site_refinement_flags_occupancy
_atom_site_disorder_assembly
_atom_site_disorder_group
O1 O 0.1905(3) 0.3565(3) 0.23022(12) 0.1188(13) Uani 1 1 d D . . . .
O2 O 0.0002(4) 0.3807(4) 0.29257(13) 0.1531(19) Uani 1 1 d D . . . .
H2 H -0.072604 0.365084 0.266080 0.230 Uiso 1 1 calc R U . . .
C8 C 0.9912(4) 0.4520(3) 0.49454(12) 0.0686(11) Uani 1 1 d . . . . .
O4 O 0.0602(3) 0.8006(3) 0.34193(13) 0.1447(17) Uani 1 1 d D . . . .
H4 H -0.011323 0.826365 0.318208 0.217 Uiso 1 1 calc R U . . .
C5 C 0.7233(4) 0.4868(4) 0.43354(13) 0.0729(11) Uani 1 1 d . . . . .
C6 C 0.7410(4) 0.5789(4) 0.44482(12) 0.0736(11) Uani 1 1 d . . . . .
C4 C 0.8472(4) 0.4203(4) 0.45831(13) 0.0717(11) Uani 1 1 d . . . . .
O3 O 0.2496(4) 0.8337(4) 0.28047(17) 0.163(2) Uani 1 1 d D . . . .
C7 C 1.1145(4) 0.3878(3) 0.51880(13) 0.0701(11) Uani 1 1 d . . . . .
C3 C 0.8330(5) 0.3258(4) 0.44747(16) 0.0868(13) Uani 1 1 d . . . . .
H3 H 0.737751 0.303395 0.422820 0.104 Uiso 1 1 calc R U . . .
C9 C 0.5761(4) 0.4550(3) 0.39467(13) 0.0795(12) Uani 1 1 d . . . . .
C1 C 1.0937(5) 0.2937(4) 0.50642(16) 0.0845(12) Uani 1 1 d . . . . .
H1 H 1.177686 0.249516 0.522308 0.101 Uiso 1 1 calc R U . . .
C16 C 0.6130(4) 0.6460(3) 0.41773(14) 0.0818(12) Uani 1 1 d . . . . .
C12 C 0.3026(4) 0.4016(4) 0.31896(15) 0.0922(14) Uani 1 1 d . . . . .
C2 C 0.9543(5) 0.2634(4) 0.47172(17) 0.0892(12) Uani 1 1 d . . . . .
H2A H 0.940807 0.198158 0.464205 0.107 Uiso 1 1 calc R U . . .
C10 C 0.6062(4) 0.4335(4) 0.34113(14) 0.1019(16) Uani 1 1 d . . . . .
H10 H 0.725234 0.435725 0.329712 0.122 Uiso 1 1 calc R U . . .
C15 C 0.1562(5) 0.3765(4) 0.27751(17) 0.1037(16) Uani 1 1 d D . . . .
C14 C 0.4033(5) 0.4476(4) 0.40944(15) 0.1096(18) Uani 1 1 d . . . . .
H14 H 0.378615 0.459967 0.446760 0.132 Uiso 1 1 calc R U . . .
C17 C 0.6469(5) 0.6854(4) 0.36825(17) 0.1128(18) Uani 1 1 d . . . . .
H17 H 0.760521 0.676562 0.353692 0.135 Uiso 1 1 calc R U . . .
C11 C 0.4700(5) 0.4091(4) 0.30385(15) 0.1038(16) Uani 1 1 d . . . . .
H11 H 0.494250 0.397179 0.266447 0.125 Uiso 1 1 calc R U . . .
C19 C 0.3558(4) 0.7498(4) 0.35828(17) 0.1044(16) Uani 1 1 d . . . . .
C22 C 0.2150(5) 0.8008(5) 0.3250(2) 0.132(2) Uani 1 1 d D . . . .
C21 C 0.4539(5) 0.6663(4) 0.43821(17) 0.1117(18) Uani 1 1 d . . . . .
H21 H 0.430928 0.643500 0.473947 0.134 Uiso 1 1 calc R U . . .
C20 C 0.3257(5) 0.7181(4) 0.40971(18) 0.1162(19) Uani 1 1 d . . . . .
H20 H 0.215985 0.731966 0.425602 0.139 Uiso 1 1 calc R U . . .
C13 C 0.2677(5) 0.4234(5) 0.37289(16) 0.118(2) Uani 1 1 d . . . . .
H13 H 0.148266 0.421232 0.383993 0.141 Uiso 1 1 calc R U . . .
C18 C 0.5175(5) 0.7379(5) 0.3393(2) 0.138(2) Uani 1 1 d . . . . .
H18 H 0.543694 0.766160 0.305193 0.166 Uiso 1 1 calc R U . . .
N2 N 0.414(2) 0.1159(12) 0.3483(6) 0.326(6) Uani 1 1 d D U . . .
C24 C 1.028(4) -0.027(2) 0.4443(14) 0.381(13) Uani 0.5 1 d DG U P A -1
H24 H 1.139516 -0.026568 0.427760 0.457 Uiso 0.5 1 calc R U P A -1
C25 C 0.871(6) -0.049(2) 0.4125(12) 0.386(14) Uani 0.5 1 d G U P A -1
H25 H 0.875306 -0.062780 0.374149 0.463 Uiso 0.5 1 calc R U P A -1
C26 C 0.708(5) -0.050(2) 0.4367(16) 0.380(14) Uani 0.5 1 d G U P A -1
H26 H 0.600432 -0.064721 0.414926 0.456 Uiso 0.5 1 calc R U P A -1
C27 C 0.701(3) -0.030(2) 0.4928(16) 0.377(14) Uani 0.5 1 d G U P A -1
H27 H 0.589765 -0.030451 0.509314 0.453 Uiso 0.5 1 calc R U P A -1
C28 C 0.858(4) -0.008(2) 0.5246(11) 0.347(13) Uani 0.5 1 d DG U P A -1
H28 H 0.853973 0.005761 0.562925 0.416 Uiso 0.5 1 calc R U P A -1
C23 C 1.022(3) -0.0070(17) 0.5004(13) 0.360(13) Uani 0.5 1 d DG U P A -1
C32 C 0.2158(17) 0.0846(8) 0.2676(5) 0.299(6) Uani 1 1 d DG U . . .
H32 H 0.313333 0.056818 0.250422 0.359 Uiso 1 1 calc R U . . .
C33 C 0.046(2) 0.0855(9) 0.2403(3) 0.317(7) Uani 1 1 d G U . . .
H33 H 0.026915 0.058320 0.204411 0.380 Uiso 1 1 calc R U . . .
C34 C -0.0971(15) 0.1261(9) 0.2654(5) 0.310(6) Uani 1 1 d G U . . .
H34 H -0.213411 0.126705 0.246699 0.372 Uiso 1 1 calc R U . . .
C35 C -0.0698(15) 0.1658(8) 0.3178(5) 0.315(6) Uani 1 1 d G U . . .
H35 H -0.167320 0.193588 0.334997 0.378 Uiso 1 1 calc R U . . .
C36 C 0.1004(17) 0.1649(8) 0.3452(3) 0.304(6) Uani 1 1 d DG U . . .
H36 H 0.119096 0.192086 0.381008 0.365 Uiso 1 1 calc R U . . .
C31 C 0.2431(14) 0.1243(8) 0.3200(4) 0.278(6) Uani 1 1 d DG U . . .
C38 C 0.427(2) 0.1655(10) 0.3991(6) 0.308(8) Uani 1 1 d D U . . .
H38A H 0.548007 0.157456 0.417137 0.463 Uiso 1 1 calc R U . . .
H38B H 0.404560 0.232397 0.392046 0.463 Uiso 1 1 calc R U . . .
H38C H 0.338444 0.141060 0.423388 0.463 Uiso 1 1 calc R U . . .
C37 C 0.512(3) 0.0390(18) 0.3291(10) 0.416(12) Uani 1 1 d D U . . .
H37A H 0.629570 0.035844 0.349861 0.623 Uiso 1 1 calc R U . . .
H37B H 0.446077 -0.019374 0.334537 0.623 Uiso 1 1 calc R U . . .
H37C H 0.528941 0.047258 0.289545 0.623 Uiso 1 1 calc R U . . .
N1 N 1.175(3) 0.012(2) 0.5313(14) 0.359(14) Uani 0.5 1 d D U P A -1
C29 C 1.322(4) -0.046(2) 0.5151(18) 0.383(15) Uani 0.5 1 d D U P A -1
H29A H 1.431125 -0.030068 0.538329 0.574 Uiso 0.5 1 calc R U P A -1
H29B H 1.293126 -0.112097 0.519765 0.574 Uiso 0.5 1 calc R U P A -1
H29C H 1.342598 -0.033400 0.476092 0.574 Uiso 0.5 1 calc R U P A -1
C30 C 1.175(5) 0.072(3) 0.5749(19) 0.367(15) Uani 0.5 1 d D U P A -1
H30A H 1.296772 0.077679 0.592520 0.551 Uiso 0.5 1 calc R U P A -1
H30B H 1.133820 0.134400 0.561640 0.551 Uiso 0.5 1 calc R U P A -1
H30C H 1.094098 0.048904 0.601987 0.551 Uiso 0.5 1 calc R U P A -1

loop_
_atom_site_aniso_label
_atom_site_aniso_U_11
_atom_site_aniso_U_22
_atom_site_aniso_U_33
_atom_site_aniso_U_23
_atom_site_aniso_U_13
_atom_site_aniso_U_12
O1 0.0476(14) 0.241(4) 0.0672(18) -0.060(2) -0.0033(12) -0.0136(17)
O2 0.0445(15) 0.330(5) 0.084(2) -0.091(3) 0.0012(14) -0.027(2)
C8 0.0395(15) 0.131(3) 0.0345(15) -0.0027(19) -0.0045(12) -0.0019(19)
O4 0.0485(15) 0.298(5) 0.087(2) 0.081(3) 0.0014(14) 0.034(2)
C5 0.0417(16) 0.139(4) 0.0360(16) 0.0020(19) -0.0075(13) -0.0006(19)
C6 0.0392(15) 0.147(4) 0.0335(16) 0.0073(19) -0.0033(12) -0.0011(19)
C4 0.0374(15) 0.134(4) 0.0421(17) -0.0048(19) -0.0071(13) -0.0047(18)
O3 0.0513(16) 0.325(6) 0.112(3) 0.121(3) -0.0009(16) 0.019(2)
C7 0.0398(16) 0.124(3) 0.0457(18) 0.0067(19) -0.0022(13) -0.0036(18)
C3 0.0504(19) 0.153(4) 0.055(2) -0.007(2) -0.0105(16) -0.007(2)
C9 0.0420(16) 0.155(4) 0.0398(17) -0.0003(19) -0.0092(13) -0.0050(19)
C1 0.054(2) 0.138(4) 0.060(2) 0.013(2) -0.0050(17) 0.003(2)
C16 0.0461(17) 0.147(4) 0.0507(19) 0.015(2) -0.0080(15) 0.0007(19)
C12 0.0417(17) 0.182(4) 0.051(2) -0.025(2) -0.0111(15) -0.006(2)
C2 0.062(2) 0.127(3) 0.077(3) 0.003(2) -0.006(2) -0.007(2)
C10 0.0396(16) 0.217(5) 0.048(2) -0.026(2) -0.0031(14) -0.013(2)
C15 0.0423(18) 0.205(5) 0.063(2) -0.038(3) -0.0027(17) -0.002(2)
C14 0.0517(19) 0.239(6) 0.0378(18) -0.007(2) -0.0003(15) -0.019(3)
C17 0.0440(18) 0.225(5) 0.070(3) 0.056(3) 0.0024(17) 0.015(2)
C11 0.0440(17) 0.220(5) 0.047(2) -0.032(2) 0.0011(15) -0.014(2)
C19 0.0434(18) 0.199(5) 0.069(2) 0.046(3) -0.0122(17) 0.005(2)
C22 0.050(2) 0.259(7) 0.085(3) 0.074(4) 0.002(2) 0.012(3)
C21 0.061(2) 0.219(5) 0.055(2) 0.041(3) 0.0084(18) 0.035(3)
C20 0.064(2) 0.215(6) 0.070(3) 0.053(3) 0.010(2) 0.038(3)
C13 0.0448(18) 0.257(6) 0.051(2) -0.021(3) -0.0005(16) -0.026(3)
C18 0.045(2) 0.276(7) 0.093(3) 0.097(4) 0.005(2) 0.018(3)
N2 0.341(15) 0.338(15) 0.290(14) 0.008(12) -0.036(12) 0.064(12)
C24 0.38(3) 0.31(2) 0.45(3) 0.13(2) 0.07(2) 0.05(3)
C25 0.39(3) 0.32(2) 0.45(3) 0.11(2) 0.05(2) 0.07(3)
C26 0.37(3) 0.33(2) 0.44(3) 0.09(2) 0.04(3) 0.10(2)
C27 0.36(3) 0.34(2) 0.43(3) 0.13(3) 0.02(2) 0.07(2)
C28 0.32(3) 0.30(2) 0.42(3) 0.17(2) 0.03(2) 0.08(2)
C23 0.36(3) 0.289(19) 0.43(3) 0.16(2) 0.06(2) 0.06(3)
C32 0.342(15) 0.373(12) 0.190(10) -0.039(10) 0.075(11) -0.044(12)
C33 0.349(16) 0.391(13) 0.215(11) -0.065(10) 0.056(11) -0.034(14)
C34 0.322(14) 0.365(14) 0.247(12) -0.029(11) 0.053(12) -0.047(12)
C35 0.336(14) 0.368(13) 0.231(12) -0.054(10) -0.054(11) -0.073(12)
C36 0.316(15) 0.364(13) 0.235(12) -0.002(11) 0.034(12) -0.018(13)
C31 0.323(14) 0.347(12) 0.167(9) 0.018(9) 0.042(10) -0.041(11)
C38 0.401(18) 0.281(13) 0.238(14) -0.074(11) -0.012(13) -0.114(13)
C37 0.40(2) 0.47(3) 0.36(2) -0.12(2) -0.05(2) 0.098(18)
N1 0.31(3) 0.31(3) 0.47(3) 0.10(3) 0.12(2) 0.03(2)
C29 0.32(2) 0.30(3) 0.55(4) 0.12(3) 0.17(3) 0.01(2)
C30 0.31(3) 0.34(4) 0.46(4) 0.10(3) 0.09(3) 0.03(3)

loop_
_atom_type_symbol
_atom_type_description
_atom_type_scat_dispersion_real
_atom_type_scat_dispersion_imag
_atom_type_scat_source
C C 0.0035 0.0022 'International Tables Vol C Tables 4.2.6.8 and 6.1.1.4'
H H 0.0000 0.0000 'International Tables Vol C Tables 4.2.6.8 and 6.1.1.4'
N N 0.0065 0.0044 'International Tables Vol C Tables 4.2.6.8 and 6.1.1.4'
O O 0.0116 0.0081 'International Tables Vol C Tables 4.2.6.8 and 6.1.1.4'

loop_
_geom_angle_atom_site_label_1
_geom_angle_atom_site_label_2
_geom_angle_atom_site_label_3
_geom_angle
_geom_angle_site_symmetry_1
_geom_angle_site_symmetry_3
_geom_angle_publ_flag
C15 O2 H2 109.5 . . ?
C8 C8 C4 119.1(4) 3_766 . ?
C8 C8 C7 120.7(4) 3_766 . ?
C7 C8 C4 120.1(4) . . ?
C22 O4 H4 109.5 . . ?
C6 C5 C4 120.7(3) . . ?
C6 C5 C9 119.3(3) . . ?
C4 C5 C9 120.0(4) . . ?
C5 C6 C7 120.6(4) . 3_766 ?
C5 C6 C16 119.5(3) . . ?
C7 C6 C16 119.9(5) 3_766 . ?
C8 C4 C5 119.5(4) . . ?
C3 C4 C8 118.4(3) . . ?
C3 C4 C5 122.1(3) . . ?
C8 C7 C6 119.3(4) . 3_766 ?
C1 C7 C8 118.9(3) . . ?
C1 C7 C6 121.8(4) . 3_766 ?
C4 C3 H3 119.5 . . ?
C2 C3 C4 120.9(4) . . ?
C2 C3 H3 119.5 . . ?
C10 C9 C5 120.7(3) . . ?
C10 C9 C14 116.9(3) . . ?
C14 C9 C5 122.3(3) . . ?
C7 C1 H1 119.6 . . ?
C2 C1 C7 120.8(4) . . ?
C2 C1 H1 119.6 . . ?
C17 C16 C6 120.2(3) . . ?
C21 C16 C6 122.4(3) . . ?
C21 C16 C17 117.2(4) . . ?
C11 C12 C15 119.9(3) . . ?
C11 C12 C13 119.0(3) . . ?
C13 C12 C15 121.0(3) . . ?
C3 C2 H2A 119.6 . . ?
C1 C2 C3 120.8(5) . . ?
C1 C2 H2A 119.6 . . ?
C9 C10 H10 119.3 . . ?
C11 C10 C9 121.4(3) . . ?
C11 C10 H10 119.3 . . ?
O1 C15 O2 123.1(3) . . ?
O1 C15 C12 119.8(3) . . ?
O2 C15 C12 117.0(3) . . ?
C9 C14 H14 119.0 . . ?
C13 C14 C9 122.0(3) . . ?
C13 C14 H14 119.0 . . ?
C16 C17 H17 119.9 . . ?
C16 C17 C18 120.3(4) . . ?
C18 C17 H17 119.9 . . ?
C12 C11 C10 120.9(3) . . ?
C12 C11 H11 119.6 . . ?
C10 C11 H11 119.6 . . ?
C20 C19 C22 120.4(4) . . ?
C18 C19 C22 120.4(4) . . ?
C18 C19 C20 119.1(4) . . ?
O4 C22 C19 117.5(4) . . ?
O3 C22 O4 123.2(4) . . ?
O3 C22 C19 119.0(4) . . ?
C16 C21 H21 118.7 . . ?
C16 C21 C20 122.5(4) . . ?
C20 C21 H21 118.7 . . ?
C19 C20 C21 119.3(4) . . ?
C19 C20 H20 120.4 . . ?
C21 C20 H20 120.4 . . ?
C12 C13 H13 120.2 . . ?
C14 C13 C12 119.6(3) . . ?
C14 C13 H13 120.2 . . ?
C17 C18 H18 119.5 . . ?
C19 C18 C17 121.0(4) . . ?
C19 C18 H18 119.5 . . ?
C31 N2 C38 112.6(12) . . ?
C31 N2 C37 112.3(14) . . ?
C38 N2 C37 131.7(15) . . ?
C25 C24 H24 120.0 . . ?
C25 C24 C23 120.0 . . ?
C23 C24 H24 120.0 . . ?
C24 C25 H25 120.0 . . ?
C26 C25 C24 120.0 . . ?
C26 C25 H25 120.0 . . ?
C25 C26 H26 120.0 . . ?
C25 C26 C27 120.0 . . ?
C27 C26 H26 120.0 . . ?
C26 C27 H27 120.0 . . ?
C28 C27 C26 120.0 . . ?
C28 C27 H27 120.0 . . ?
C27 C28 H28 120.0 . . ?
C27 C28 C23 120.0 . . ?
C23 C28 H28 120.0 . . ?
C28 C23 C24 120.0 . . ?
N1 C23 C24 119.7(15) . . ?
N1 C23 C28 120.3(15) . . ?
C33 C32 H32 120.0 . . ?
C33 C32 C31 120.0 . . ?
C31 C32 H32 120.0 . . ?
C32 C33 H33 120.0 . . ?
C34 C33 C32 120.0 . . ?
C34 C33 H33 120.0 . . ?
C33 C34 H34 120.0 . . ?
C33 C34 C35 120.0 . . ?
C35 C34 H34 120.0 . . ?
C34 C35 H35 120.0 . . ?
C36 C35 C34 120.0 . . ?
C36 C35 H35 120.0 . . ?
C35 C36 H36 120.0 . . ?
C35 C36 C31 120.0 . . ?
C31 C36 H36 120.0 . . ?
C32 C31 N2 118.5(9) . . ?
C36 C31 N2 121.3(9) . . ?
C36 C31 C32 120.0 . . ?
N2 C38 H38A 109.5 . . ?
N2 C38 H38B 109.5 . . ?
N2 C38 H38C 109.5 . . ?
H38A C38 H38B 109.5 . . ?
H38A C38 H38C 109.5 . . ?
H38B C38 H38C 109.5 . . ?
N2 C37 H37A 109.5 . . ?
N2 C37 H37B 109.5 . . ?
N2 C37 H37C 109.5 . . ?
H37A C37 H37B 109.5 . . ?
H37A C37 H37C 109.5 . . ?
H37B C37 H37C 109.5 . . ?
C23 N1 C29 111.7(18) . . ?
C23 N1 C30 120.6(19) . . ?
C30 N1 C29 127(2) . . ?
N1 C29 H29A 109.5 . . ?
N1 C29 H29B 109.5 . . ?
N1 C29 H29C 109.5 . . ?
H29A C29 H29B 109.5 . . ?
H29A C29 H29C 109.5 . . ?
H29B C29 H29C 109.5 . . ?
N1 C30 H30A 109.5 . . ?
N1 C30 H30B 109.5 . . ?
N1 C30 H30C 109.5 . . ?
H30A C30 H30B 109.5 . . ?
H30A C30 H30C 109.5 . . ?
H30B C30 H30C 109.5 . . ?

loop_
_geom_bond_atom_site_label_1
_geom_bond_atom_site_label_2
_geom_bond_distance
_geom_bond_site_symmetry_2
_geom_bond_publ_flag
O1 C15 1.223(5) . ?
O2 H2 0.8400 . ?
O2 C15 1.246(5) . ?
C8 C8 1.396(8) 3_766 ?
C8 C4 1.412(4) . ?
C8 C7 1.396(5) . ?
O4 H4 0.8400 . ?
O4 C22 1.253(5) . ?
C5 C6 1.344(6) . ?
C5 C4 1.425(6) . ?
C5 C9 1.466(5) . ?
C6 C7 1.425(5) 3_766 ?
C6 C16 1.472(5) . ?
C4 C3 1.373(6) . ?
O3 C22 1.219(5) . ?
C7 C1 1.379(6) . ?
C3 H3 0.9500 . ?
C3 C2 1.371(6) . ?
C9 C10 1.364(5) . ?
C9 C14 1.368(5) . ?
C1 H1 0.9500 . ?
C1 C2 1.360(5) . ?
C16 C17 1.361(5) . ?
C16 C21 1.351(5) . ?
C12 C15 1.473(5) . ?
C12 C11 1.331(5) . ?
C12 C13 1.383(5) . ?
C2 H2A 0.9500 . ?
C10 H10 0.9500 . ?
C10 C11 1.356(5) . ?
C14 H14 0.9500 . ?
C14 C13 1.341(5) . ?
C17 H17 0.9500 . ?
C17 C18 1.373(6) . ?
C11 H11 0.9500 . ?
C19 C22 1.469(6) . ?
C19 C20 1.356(6) . ?
C19 C18 1.333(6) . ?
C21 H21 0.9500 . ?
C21 C20 1.357(5) . ?
C20 H20 0.9500 . ?
C13 H13 0.9500 . ?
C18 H18 0.9500 . ?
N2 C31 1.409(12) . ?
N2 C38 1.414(13) . ?
N2 C37 1.414(14) . ?
C24 H24 0.9500 . ?
C24 C25 1.3900 . ?
C24 C23 1.3900 . ?
C25 H25 0.9500 . ?
C25 C26 1.3900 . ?
C26 H26 0.9500 . ?
C26 C27 1.3900 . ?
C27 H27 0.9500 . ?
C27 C28 1.3900 . ?
C28 H28 0.9500 . ?
C28 C23 1.3900 . ?
C23 N1 1.348(16) . ?
C32 H32 0.9500 . ?
C32 C33 1.3900 . ?
C32 C31 1.3900 . ?
C33 H33 0.9500 . ?
C33 C34 1.3900 . ?
C34 H34 0.9500 . ?
C34 C35 1.3900 . ?
C35 H35 0.9500 . ?
C35 C36 1.3900 . ?
C36 H36 0.9500 . ?
C36 C31 1.3900 . ?
C38 H38A 0.9800 . ?
C38 H38B 0.9800 . ?
C38 H38C 0.9800 . ?
C37 H37A 0.9800 . ?
C37 H37B 0.9800 . ?
C37 H37C 0.9800 . ?
N1 C29 1.449(17) . ?
N1 C30 1.363(17) . ?
C29 H29A 0.9800 . ?
C29 H29B 0.9800 . ?
C29 H29C 0.9800 . ?
C30 H30A 0.9800 . ?
C30 H30B 0.9800 . ?
C30 H30C 0.9800 . ?

loop_
_geom_torsion_atom_site_label_1
_geom_torsion_atom_site_label_2
_geom_torsion_atom_site_label_3
_geom_torsion_atom_site_label_4
_geom_torsion
_geom_torsion_site_symmetry_1
_geom_torsion_site_symmetry_2
_geom_torsion_site_symmetry_3
_geom_torsion_site_symmetry_4
_geom_torsion_publ_flag
C8 C8 C4 C5 0.2(5) 3_766 . . . ?
C8 C8 C4 C3 179.2(4) 3_766 . . . ?
C8 C8 C7 C6 0.2(5) 3_766 . . 3_766 ?
C8 C8 C7 C1 -179.2(4) 3_766 . . . ?
C8 C4 C3 C2 0.8(5) . . . . ?
C8 C7 C1 C2 -0.8(5) . . . . ?
C5 C6 C16 C17 -89.9(5) . . . . ?
C5 C6 C16 C21 85.6(5) . . . . ?
C5 C4 C3 C2 179.8(3) . . . . ?
C5 C9 C10 C11 -176.2(5) . . . . ?
C5 C9 C14 C13 176.3(5) . . . . ?
C6 C5 C4 C8 -0.8(5) . . . . ?
C6 C5 C4 C3 -179.8(3) . . . . ?
C6 C5 C9 C10 100.8(5) . . . . ?
C6 C5 C9 C14 -77.5(6) . . . . ?
C6 C7 C1 C2 179.8(3) 3_766 . . . ?
C6 C16 C17 C18 171.2(6) . . . . ?
C6 C16 C21 C20 -170.9(5) . . . . ?
C4 C8 C7 C6 179.9(3) . . . 3_766 ?
C4 C8 C7 C1 0.5(5) . . . . ?
C4 C5 C6 C7 0.9(5) . . . 3_766 ?
C4 C5 C6 C16 178.8(3) . . . . ?
C4 C5 C9 C10 -78.3(5) . . . . ?
C4 C5 C9 C14 103.3(5) . . . . ?
C4 C3 C2 C1 -1.2(6) . . . . ?
C7 C8 C4 C5 -179.5(3) . . . . ?
C7 C8 C4 C3 -0.5(5) . . . . ?
C7 C6 C16 C17 88.1(5) 3_766 . . . ?
C7 C6 C16 C21 -96.5(5) 3_766 . . . ?
C7 C1 C2 C3 1.2(6) . . . . ?
C9 C5 C6 C7 -178.2(3) . . . 3_766 ?
C9 C5 C6 C16 -0.3(5) . . . . ?
C9 C5 C4 C8 178.3(3) . . . . ?
C9 C5 C4 C3 -0.7(5) . . . . ?
C9 C10 C11 C12 -2.7(9) . . . . ?
C9 C14 C13 C12 2.5(9) . . . . ?
C16 C17 C18 C19 -1.3(10) . . . . ?
C16 C21 C20 C19 1.0(9) . . . . ?
C10 C9 C14 C13 -2.1(8) . . . . ?
C15 C12 C11 C10 179.0(5) . . . . ?
C15 C12 C13 C14 -178.8(5) . . . . ?
C14 C9 C10 C11 2.2(8) . . . . ?
C17 C16 C21 C20 4.7(8) . . . . ?
C11 C12 C15 O1 4.9(8) . . . . ?
C11 C12 C15 O2 -172.3(5) . . . . ?
C11 C12 C13 C14 -2.9(9) . . . . ?
C22 C19 C20 C21 176.1(6) . . . . ?
C22 C19 C18 C17 -175.9(7) . . . . ?
C21 C16 C17 C18 -4.5(9) . . . . ?
C20 C19 C22 O4 -11.1(10) . . . . ?
C20 C19 C22 O3 175.4(7) . . . . ?
C20 C19 C18 C17 7.2(11) . . . . ?
C13 C12 C15 O1 -179.2(6) . . . . ?
C13 C12 C15 O2 3.6(8) . . . . ?
C13 C12 C11 C10 3.0(8) . . . . ?
C18 C19 C22 O4 172.0(7) . . . . ?
C18 C19 C22 O3 -1.5(10) . . . . ?
C18 C19 C20 C21 -7.0(10) . . . . ?
C24 C25 C26 C27 0.0 . . . . ?
C24 C23 N1 C29 -37(2) . . . . ?
C24 C23 N1 C30 148(3) . . . . ?
C25 C24 C23 C28 0.0 . . . . ?
C25 C24 C23 N1 178.6(9) . . . . ?
C25 C26 C27 C28 0.0 . . . . ?
C26 C27 C28 C23 0.0 . . . . ?
C27 C28 C23 C24 0.0 . . . . ?
C27 C28 C23 N1 -178.6(9) . . . . ?
C28 C23 N1 C29 142(2) . . . . ?
C28 C23 N1 C30 -33(3) . . . . ?
C23 C24 C25 C26 0.0 . . . . ?
C32 C33 C34 C35 0.0 . . . . ?
C33 C32 C31 N2 175.2(12) . . . . ?
C33 C32 C31 C36 0.0 . . . . ?
C33 C34 C35 C36 0.0 . . . . ?
C34 C35 C36 C31 0.0 . . . . ?
C35 C36 C31 N2 -175.1(12) . . . . ?
C35 C36 C31 C32 0.0 . . . . ?
C31 C32 C33 C34 0.0 . . . . ?
C38 N2 C31 C32 175.4(12) . . . . ?
C38 N2 C31 C36 -9.5(19) . . . . ?
C37 N2 C31 C32 -23(2) . . . . ?
C37 N2 C31 C36 152.4(17) . . . . ?
